data_7205599
loop_
_publ_author_name
'Zhu, Qin-Yu'
'Yu, Lei'
'Qin, Yu-Rong'
'Huo, Li-Bin'
'Shao, Ming-Yan'
'Dai, Jie'

_publ_section_title
;
 Anion-dependent crystallization of zinc complexes with the ligand
 4&#x2032;,5&#x2032;-diaza-9&#x2032;-(4,5-disubstituted-1,3-dithiol-2-ylidene)
 fluorene: Structures and spectroscopic properties
;
_journal_issue 7
_journal_name_full CrystEngComm
_journal_page_first 2521
_journal_paper_doi 10.1039/c0ce00424c
_journal_volume 13
_journal_year 2011
_chemical_formula_sum 'C36 H32 Cl2 N4 O8 S8 Zn'
_chemical_formula_weight 1041.41
_chemical_name_systematic
;
?
;
_space_group_IT_number 14
_symmetry_space_group_name_Hall '-P 2yab'
_symmetry_space_group_name_H-M 'P 1 21/a 1'
_atom_sites_solution_hydrogens geom
_atom_sites_solution_primary direct
_atom_sites_solution_secondary difmap
_audit_creation_method SHELXL-97
_cell_angle_alpha 90.00
_cell_angle_beta 101.191(7)
_cell_angle_gamma 90.00
_cell_formula_units_Z 2
_cell_length_a 9.982(5)
_cell_length_b 14.264(6)
_cell_length_c 14.747(7)
_cell_measurement_temperature 223(2)
_cell_volume 2059.8(17)
_computing_structure_refinement 'SHELXL-97 (Sheldrick, 1997)'
_computing_structure_solution 'SHELXS-97 (Sheldrick, 1990)'
_diffrn_ambient_temperature 223(2)
_diffrn_measured_fraction_theta_full 0.989
_diffrn_measured_fraction_theta_max 0.989
_diffrn_radiation_monochromator graphite
_diffrn_radiation_source 'fine-focus sealed tube'
_diffrn_radiation_type MoK\a
_diffrn_radiation_wavelength 0.71075
_diffrn_reflns_av_R_equivalents 0.0609
_diffrn_reflns_av_sigmaI/netI 0.1009
_diffrn_reflns_limit_h_max 12
_diffrn_reflns_limit_h_min -8
_diffrn_reflns_limit_k_max 18
_diffrn_reflns_limit_k_min -12
_diffrn_reflns_limit_l_max 16
_diffrn_reflns_limit_l_min -19
_diffrn_reflns_number 10357
_diffrn_reflns_theta_full 27.51
_diffrn_reflns_theta_max 27.51
_diffrn_reflns_theta_min 3.08
_exptl_absorpt_coefficient_mu 1.189
_exptl_absorpt_correction_T_max 0.9109
_exptl_absorpt_correction_T_min 0.7554
_exptl_absorpt_correction_type multi-scan
_exptl_absorpt_process_details 'Jacobson, R. (1998) Private communication'
_exptl_crystal_density_diffrn 1.679
_exptl_crystal_density_method 'not measured'
_exptl_crystal_F_000 1064
_exptl_crystal_size_max 0.25
_exptl_crystal_size_mid 0.20
_exptl_crystal_size_min 0.08
_refine_diff_density_max 0.750
_refine_diff_density_min -0.644
_refine_diff_density_rms 0.094
_refine_ls_extinction_method none
_refine_ls_goodness_of_fit_ref 1.026
_refine_ls_hydrogen_treatment constr
_refine_ls_matrix_type full
_refine_ls_number_parameters 271
_refine_ls_number_reflns 4684
_refine_ls_number_restraints 0
_refine_ls_restrained_S_all 1.026
_refine_ls_R_factor_all 0.1106
_refine_ls_R_factor_gt 0.0782
_refine_ls_shift/su_max 0.000
_refine_ls_shift/su_mean 0.000
_refine_ls_structure_factor_coef Fsqd
_refine_ls_weighting_details 'calc w=1/[\s^2^(Fo^2^)+(0.0452P)^2^+5.3734P] where P=(Fo^2^+2Fc^2^)/3'
_refine_ls_weighting_scheme calc
_refine_ls_wR_factor_gt 0.1530
_refine_ls_wR_factor_ref 0.1708
_reflns_number_gt 3448
_reflns_number_total 4684
_reflns_threshold_expression >2sigma(I)
_cod_data_source_file c0ce00424c.txt
_cod_data_source_block 6
_cod_original_sg_symbol_Hall '-P 2yab '
_cod_original_sg_symbol_H-M 'P 21/a'
_cod_database_code 7205599

loop_
_symmetry_equiv_pos_as_xyz
'x, y, z'
'-x+1/2, y+1/2, -z'
'-x, -y, -z'
'x-1/2, -y-1/2, z'

loop_
_atom_site_label
_atom_site_type_symbol
_atom_site_fract_x
_atom_site_fract_y
_atom_site_fract_z
_atom_site_U_iso_or_equiv
_atom_site_adp_type
_atom_site_occupancy
_atom_site_symmetry_multiplicity
_atom_site_calc_flag
_atom_site_refinement_flags
_atom_site_disorder_assembly
_atom_site_disorder_group
Zn1 Zn 0.0000 0.0000 0.0000 0.0298(2) Uani 1 2 d S . .
Cl1 Cl -0.27101(15) -0.08083(10) -0.15090(12) 0.0463(4) Uani 1 1 d . . .
S2 S 0.41983(14) 0.16958(10) -0.33403(11) 0.0365(3) Uani 1 1 d . . .
S1 S 0.31776(14) 0.34353(9) -0.27058(10) 0.0349(3) Uani 1 1 d . . .
S3 S 0.46272(17) 0.46510(12) -0.38721(14) 0.0568(5) Uani 1 1 d . . .
S4 S 0.56506(15) 0.26215(13) -0.46892(11) 0.0485(4) Uani 1 1 d . . .
O1 O -0.1823(4) -0.0071(3) -0.1074(3) 0.0459(11) Uani 1 1 d . . .
O2 O -0.3636(4) -0.0416(3) -0.2273(3) 0.0567(12) Uani 1 1 d . . .
O3 O -0.1829(7) -0.1488(4) -0.1846(5) 0.109(2) Uani 1 1 d . . .
O4 O -0.3374(6) -0.1245(6) -0.0898(5) 0.125(3) Uani 1 1 d . . .
N1 N 0.0333(4) 0.1429(3) -0.0403(3) 0.0304(10) Uani 1 1 d . . .
N2 N 0.1314(4) -0.0323(3) -0.1015(3) 0.0340(10) Uani 1 1 d . . .
C15 C 0.3019(8) 0.5223(5) -0.4169(7) 0.076(3) Uani 1 1 d . . .
H15A H 0.2572 0.5204 -0.3633 0.091 Uiso 1 1 calc R . .
H15B H 0.3175 0.5883 -0.4301 0.091 Uiso 1 1 calc R . .
C16 C 0.2091(9) 0.4820(6) -0.4964(8) 0.111(4) Uani 1 1 d . . .
H16A H 0.2479 0.4894 -0.5514 0.167 Uiso 1 1 calc R . .
H16B H 0.1218 0.5141 -0.5051 0.167 Uiso 1 1 calc R . .
H16C H 0.1960 0.4159 -0.4855 0.167 Uiso 1 1 calc R . .
C18 C 0.5007(8) 0.2388(6) -0.6550(5) 0.073(2) Uani 1 1 d . . .
H18A H 0.5646 0.2889 -0.6599 0.110 Uiso 1 1 calc R . .
H18B H 0.4305 0.2371 -0.7106 0.110 Uiso 1 1 calc R . .
H18C H 0.5488 0.1794 -0.6476 0.110 Uiso 1 1 calc R . .
C11 C 0.2538(5) 0.1729(3) -0.2057(4) 0.0280(11) Uani 1 1 d . . .
C10 C 0.1627(5) 0.0514(3) -0.1318(4) 0.0275(11) Uani 1 1 d . . .
C12 C 0.3205(5) 0.2214(3) -0.2633(4) 0.0285(11) Uani 1 1 d . . .
C4 C 0.1696(5) 0.2131(3) -0.1434(4) 0.0266(11) Uani 1 1 d . . .
C3 C 0.1368(5) 0.3020(4) -0.1172(4) 0.0319(12) Uani 1 1 d . . .
H3 H 0.1706 0.3557 -0.1422 0.038 Uiso 1 1 calc R . .
C9 C 0.2495(5) 0.0701(3) -0.1938(4) 0.0278(11) Uani 1 1 d . . .
C8 C 0.3124(5) -0.0070(4) -0.2259(4) 0.0345(12) Uani 1 1 d . . .
H8 H 0.3735 0.0002 -0.2666 0.041 Uiso 1 1 calc R . .
C1 C 0.0014(5) 0.2297(4) -0.0174(4) 0.0340(12) Uani 1 1 d . . .
H1 H -0.0578 0.2371 0.0244 0.041 Uiso 1 1 calc R . .
C7 C 0.2810(6) -0.0949(4) -0.1951(5) 0.0429(15) Uani 1 1 d . . .
H7 H 0.3210 -0.1485 -0.2159 0.051 Uiso 1 1 calc R . .
C5 C 0.1147(5) 0.1379(3) -0.1015(4) 0.0273(11) Uani 1 1 d . . .
C13 C 0.4177(5) 0.3530(4) -0.3549(4) 0.0371(13) Uani 1 1 d . . .
C14 C 0.4630(5) 0.2731(4) -0.3851(4) 0.0382(13) Uani 1 1 d . . .
C2 C 0.0523(5) 0.3094(4) -0.0529(4) 0.0353(13) Uani 1 1 d . . .
H2 H 0.0294 0.3690 -0.0332 0.042 Uiso 1 1 calc R . .
C17 C 0.4359(7) 0.2559(6) -0.5729(5) 0.065(2) Uani 1 1 d . . .
H17A H 0.3720 0.2050 -0.5674 0.078 Uiso 1 1 calc R . .
H17B H 0.3844 0.3148 -0.5813 0.078 Uiso 1 1 calc R . .
C6 C 0.1920(6) -0.1052(4) -0.1345(4) 0.0422(14) Uani 1 1 d . . .
H6 H 0.1733 -0.1660 -0.1156 0.051 Uiso 1 1 calc R . .

loop_
_atom_site_aniso_label
_atom_site_aniso_U_11
_atom_site_aniso_U_22
_atom_site_aniso_U_33
_atom_site_aniso_U_23
_atom_site_aniso_U_13
_atom_site_aniso_U_12
Zn1 0.0351(5) 0.0245(4) 0.0333(5) 0.0022(4) 0.0156(4) -0.0021(3)
Cl1 0.0487(8) 0.0389(8) 0.0472(10) 0.0074(7) -0.0009(7) -0.0117(6)
S2 0.0407(8) 0.0379(8) 0.0357(8) 0.0037(6) 0.0193(6) 0.0003(6)
S1 0.0408(7) 0.0302(7) 0.0367(8) 0.0050(6) 0.0150(6) -0.0042(5)
S3 0.0535(10) 0.0520(10) 0.0656(13) 0.0228(9) 0.0135(9) -0.0186(8)
S4 0.0374(8) 0.0765(12) 0.0355(9) 0.0109(8) 0.0170(7) 0.0000(7)
O1 0.045(2) 0.032(2) 0.055(3) 0.000(2) -0.004(2) -0.0071(17)
O2 0.047(3) 0.062(3) 0.053(3) 0.011(2) -0.011(2) -0.003(2)
O3 0.126(5) 0.072(4) 0.114(6) -0.038(4) -0.018(4) 0.045(4)
O4 0.088(4) 0.184(7) 0.097(5) 0.076(5) -0.001(4) -0.069(4)
N1 0.035(2) 0.026(2) 0.033(3) -0.0004(19) 0.0137(19) -0.0035(17)
N2 0.038(2) 0.028(2) 0.038(3) 0.003(2) 0.014(2) -0.0037(19)
C15 0.082(6) 0.037(4) 0.116(8) 0.026(5) 0.039(6) 0.003(4)
C16 0.083(6) 0.081(7) 0.157(12) 0.061(7) -0.007(7) -0.011(5)
C18 0.097(6) 0.078(6) 0.046(5) -0.010(4) 0.013(4) -0.009(5)
C11 0.030(3) 0.025(3) 0.031(3) 0.004(2) 0.011(2) -0.0010(19)
C10 0.028(2) 0.030(3) 0.025(3) 0.003(2) 0.007(2) 0.0007(19)
C12 0.031(3) 0.028(3) 0.028(3) -0.003(2) 0.008(2) -0.003(2)
C4 0.023(2) 0.027(3) 0.029(3) 0.003(2) 0.003(2) -0.0006(18)
C3 0.033(3) 0.030(3) 0.033(3) 0.006(2) 0.007(2) -0.004(2)
C9 0.027(2) 0.025(2) 0.032(3) 0.003(2) 0.008(2) -0.0032(19)
C8 0.042(3) 0.028(3) 0.037(3) 0.003(2) 0.019(2) 0.004(2)
C1 0.040(3) 0.032(3) 0.032(3) -0.001(2) 0.015(2) -0.001(2)
C7 0.053(4) 0.030(3) 0.052(4) -0.003(3) 0.028(3) 0.004(3)
C5 0.029(2) 0.030(3) 0.024(3) 0.004(2) 0.008(2) -0.0010(19)
C13 0.034(3) 0.044(3) 0.034(3) 0.014(3) 0.007(2) -0.006(2)
C14 0.031(3) 0.053(4) 0.035(3) 0.012(3) 0.015(2) -0.001(2)
C2 0.044(3) 0.026(3) 0.039(3) -0.002(2) 0.015(3) 0.003(2)
C17 0.063(4) 0.092(6) 0.043(5) -0.011(4) 0.016(4) -0.009(4)
C6 0.058(4) 0.022(3) 0.051(4) 0.002(3) 0.023(3) 0.000(2)

loop_
_atom_type_symbol
_atom_type_description
_atom_type_scat_dispersion_real
_atom_type_scat_dispersion_imag
_atom_type_scat_source
C C 0.0033 0.0016 'International Tables Vol C Tables 4.2.6.8 and 6.1.1.4'
H H 0.0000 0.0000 'International Tables Vol C Tables 4.2.6.8 and 6.1.1.4'
N N 0.0061 0.0033 'International Tables Vol C Tables 4.2.6.8 and 6.1.1.4'
O O 0.0106 0.0060 'International Tables Vol C Tables 4.2.6.8 and 6.1.1.4'
S S 0.1246 0.1234 'International Tables Vol C Tables 4.2.6.8 and 6.1.1.4'
Zn Zn 0.2839 1.4301 'International Tables Vol C Tables 4.2.6.8 and 6.1.1.4'
Cl Cl 0.1484 0.1585 'International Tables Vol C Tables 4.2.6.8 and 6.1.1.4'

loop_
_geom_angle_atom_site_label_1
_geom_angle_atom_site_label_2
_geom_angle_atom_site_label_3
_geom_angle
_geom_angle_site_symmetry_1
_geom_angle_site_symmetry_3
_geom_angle_publ_flag
N1 Zn1 N1 180.0(2) 3 . ?
N1 Zn1 O1 89.73(16) 3 3 ?
N1 Zn1 O1 90.27(16) . 3 ?
N1 Zn1 O1 90.27(16) 3 . ?
N1 Zn1 O1 89.73(16) . . ?
O1 Zn1 O1 180.0(2) 3 . ?
N1 Zn1 N2 82.43(16) 3 3 ?
N1 Zn1 N2 97.57(16) . 3 ?
O1 Zn1 N2 91.13(17) 3 3 ?
O1 Zn1 N2 88.87(17) . 3 ?
N1 Zn1 N2 97.57(16) 3 . ?
N1 Zn1 N2 82.43(16) . . ?
O1 Zn1 N2 88.87(17) 3 . ?
O1 Zn1 N2 91.13(17) . . ?
N2 Zn1 N2 180.00(18) 3 . ?
O4 Cl1 O2 112.1(3) . . ?
O4 Cl1 O1 111.9(4) . . ?
O2 Cl1 O1 108.3(3) . . ?
O4 Cl1 O3 108.8(5) . . ?
O2 Cl1 O3 109.4(4) . . ?
O1 Cl1 O3 106.1(3) . . ?
C12 S2 C14 96.7(3) . . ?
C13 S1 C12 96.7(3) . . ?
C13 S3 C15 102.7(3) . . ?
C14 S4 C17 100.7(3) . . ?
Cl1 O1 Zn1 135.6(2) . . ?
C5 N1 C1 115.3(4) . . ?
C5 N1 Zn1 106.4(3) . . ?
C1 N1 Zn1 138.1(3) . . ?
C10 N2 C6 114.9(4) . . ?
C10 N2 Zn1 104.4(3) . . ?
C6 N2 Zn1 140.6(4) . . ?
C16 C15 S3 114.7(6) . . ?
C16 C15 H15A 108.6 . . ?
S3 C15 H15A 108.6 . . ?
C16 C15 H15B 108.6 . . ?
S3 C15 H15B 108.6 . . ?
H15A C15 H15B 107.6 . . ?
C15 C16 H16A 109.5 . . ?
C15 C16 H16B 109.5 . . ?
H16A C16 H16B 109.5 . . ?
C15 C16 H16C 109.5 . . ?
H16A C16 H16C 109.5 . . ?
H16B C16 H16C 109.5 . . ?
C17 C18 H18A 109.5 . . ?
C17 C18 H18B 109.5 . . ?
H18A C18 H18B 109.5 . . ?
C17 C18 H18C 109.5 . . ?
H18A C18 H18C 109.5 . . ?
H18B C18 H18C 109.5 . . ?
C12 C11 C4 126.6(4) . . ?
C12 C11 C9 127.2(5) . . ?
C4 C11 C9 106.2(4) . . ?
N2 C10 C9 127.2(5) . . ?
N2 C10 C5 123.6(4) . . ?
C9 C10 C5 109.2(4) . . ?
C11 C12 S2 124.2(4) . . ?
C11 C12 S1 122.7(4) . . ?
S2 C12 S1 113.0(3) . . ?
C3 C4 C5 116.4(5) . . ?
C3 C4 C11 136.4(5) . . ?
C5 C4 C11 107.2(4) . . ?
C4 C3 C2 117.9(5) . . ?
C4 C3 H3 121.1 . . ?
C2 C3 H3 121.1 . . ?
C8 C9 C10 116.6(4) . . ?
C8 C9 C11 135.8(4) . . ?
C10 C9 C11 107.5(4) . . ?
C7 C8 C9 117.1(5) . . ?
C7 C8 H8 121.5 . . ?
C9 C8 H8 121.5 . . ?
N1 C1 C2 122.7(5) . . ?
N1 C1 H1 118.6 . . ?
C2 C1 H1 118.6 . . ?
C6 C7 C8 121.3(5) . . ?
C6 C7 H7 119.3 . . ?
C8 C7 H7 119.3 . . ?
N1 C5 C4 127.0(5) . . ?
N1 C5 C10 123.1(4) . . ?
C4 C5 C10 109.8(4) . . ?
C14 C13 S1 116.7(4) . . ?
C14 C13 S3 124.6(4) . . ?
S1 C13 S3 118.5(4) . . ?
C13 C14 S2 116.7(4) . . ?
C13 C14 S4 126.3(4) . . ?
S2 C14 S4 117.0(3) . . ?
C1 C2 C3 120.6(5) . . ?
C1 C2 H2 119.7 . . ?
C3 C2 H2 119.7 . . ?
C18 C17 S4 110.2(5) . . ?
C18 C17 H17A 109.6 . . ?
S4 C17 H17A 109.6 . . ?
C18 C17 H17B 109.6 . . ?
S4 C17 H17B 109.6 . . ?
H17A C17 H17B 108.1 . . ?
N2 C6 C7 122.9(5) . . ?
N2 C6 H6 118.6 . . ?
C7 C6 H6 118.6 . . ?

loop_
_geom_bond_atom_site_label_1
_geom_bond_atom_site_label_2
_geom_bond_distance
_geom_bond_site_symmetry_2
_geom_bond_publ_flag
Zn1 N1 2.166(4) 3 ?
Zn1 N1 2.166(4) . ?
Zn1 O1 2.170(4) 3 ?
Zn1 O1 2.170(4) . ?
Zn1 N2 2.221(4) 3 ?
Zn1 N2 2.221(4) . ?
Cl1 O4 1.368(5) . ?
Cl1 O2 1.426(4) . ?
Cl1 O1 1.443(4) . ?
Cl1 O3 1.459(6) . ?
S2 C12 1.738(5) . ?
S2 C14 1.749(6) . ?
S1 C13 1.744(5) . ?
S1 C12 1.746(5) . ?
S3 C13 1.751(6) . ?
S3 C15 1.778(8) . ?
S4 C14 1.754(5) . ?
S4 C17 1.804(7) . ?
N1 C5 1.327(6) . ?
N1 C1 1.339(6) . ?
N2 C10 1.334(6) . ?
N2 C6 1.341(7) . ?
C15 C16 1.464(13) . ?
C15 H15A 0.9800 . ?
C15 H15B 0.9800 . ?
C16 H16A 0.9700 . ?
C16 H16B 0.9700 . ?
C16 H16C 0.9700 . ?
C18 C17 1.500(9) . ?
C18 H18A 0.9700 . ?
C18 H18B 0.9700 . ?
C18 H18C 0.9700 . ?
C11 C12 1.365(7) . ?
C11 C4 1.476(7) . ?
C11 C9 1.479(7) . ?
C10 C9 1.402(6) . ?
C10 C5 1.427(7) . ?
C4 C3 1.383(7) . ?
C4 C5 1.402(6) . ?
C3 C2 1.391(7) . ?
C3 H3 0.9400 . ?
C9 C8 1.393(7) . ?
C8 C7 1.391(7) . ?
C8 H8 0.9400 . ?
C1 C2 1.388(7) . ?
C1 H1 0.9400 . ?
C7 C6 1.386(7) . ?
C7 H7 0.9400 . ?
C13 C14 1.335(8) . ?
C2 H2 0.9400 . ?
C17 H17A 0.9800 . ?
C17 H17B 0.9800 . ?
C6 H6 0.9400 . ?

loop_
_geom_hbond_atom_site_label_D
_geom_hbond_atom_site_label_H
_geom_hbond_atom_site_label_A
_geom_hbond_distance_DH
_geom_hbond_distance_HA
_geom_hbond_distance_DA
_geom_hbond_angle_DHA
_geom_hbond_site_symmetry_A
C1 H1 O4 0.94 2.51 3.241(7) 134.5 2_455
C15 H15A O2 0.98 2.55 3.524(10) 171.5 4_665

loop_
_geom_torsion_atom_site_label_1
_geom_torsion_atom_site_label_2
_geom_torsion_atom_site_label_3
_geom_torsion_atom_site_label_4
_geom_torsion
_geom_torsion_site_symmetry_1
_geom_torsion_site_symmetry_2
_geom_torsion_site_symmetry_3
_geom_torsion_site_symmetry_4
_geom_torsion_publ_flag
O4 Cl1 O1 Zn1 64.4(5) . . . . ?
O2 Cl1 O1 Zn1 -171.5(4) . . . . ?
O3 Cl1 O1 Zn1 -54.2(5) . . . . ?
N1 Zn1 O1 Cl1 -13.6(4) 3 . . . ?
N1 Zn1 O1 Cl1 166.4(4) . . . . ?
O1 Zn1 O1 Cl1 89(6) 3 . . . ?
N2 Zn1 O1 Cl1 -96.0(4) 3 . . . ?
N2 Zn1 O1 Cl1 84.0(4) . . . . ?
N1 Zn1 N1 C5 -2(46) 3 . . . ?
O1 Zn1 N1 C5 87.6(4) 3 . . . ?
O1 Zn1 N1 C5 -92.4(4) . . . . ?
N2 Zn1 N1 C5 178.8(4) 3 . . . ?
N2 Zn1 N1 C5 -1.2(4) . . . . ?
N1 Zn1 N1 C1 -177(50) 3 . . . ?
O1 Zn1 N1 C1 -87.9(6) 3 . . . ?
O1 Zn1 N1 C1 92.1(6) . . . . ?
N2 Zn1 N1 C1 3.3(6) 3 . . . ?
N2 Zn1 N1 C1 -176.7(6) . . . . ?
N1 Zn1 N2 C10 -179.0(3) 3 . . . ?
N1 Zn1 N2 C10 1.0(3) . . . . ?
O1 Zn1 N2 C10 -89.4(3) 3 . . . ?
O1 Zn1 N2 C10 90.6(3) . . . . ?
N2 Zn1 N2 C10 47(100) 3 . . . ?
N1 Zn1 N2 C6 -4.8(7) 3 . . . ?
N1 Zn1 N2 C6 175.2(7) . . . . ?
O1 Zn1 N2 C6 84.8(7) 3 . . . ?
O1 Zn1 N2 C6 -95.2(7) . . . . ?
N2 Zn1 N2 C6 -139(100) 3 . . . ?
C13 S3 C15 C16 -64.0(7) . . . . ?
C6 N2 C10 C9 0.6(8) . . . . ?
Zn1 N2 C10 C9 176.6(5) . . . . ?
C6 N2 C10 C5 -176.7(5) . . . . ?
Zn1 N2 C10 C5 -0.7(6) . . . . ?
C4 C11 C12 S2 179.2(4) . . . . ?
C9 C11 C12 S2 -1.6(8) . . . . ?
C4 C11 C12 S1 1.0(8) . . . . ?
C9 C11 C12 S1 -179.8(4) . . . . ?
C14 S2 C12 C11 178.5(5) . . . . ?
C14 S2 C12 S1 -3.1(4) . . . . ?
C13 S1 C12 C11 -179.2(5) . . . . ?
C13 S1 C12 S2 2.5(3) . . . . ?
C12 C11 C4 C3 -4.9(10) . . . . ?
C9 C11 C4 C3 175.8(6) . . . . ?
C12 C11 C4 C5 176.7(5) . . . . ?
C9 C11 C4 C5 -2.6(6) . . . . ?
C5 C4 C3 C2 -0.5(8) . . . . ?
C11 C4 C3 C2 -178.9(6) . . . . ?
N2 C10 C9 C8 -1.5(8) . . . . ?
C5 C10 C9 C8 176.1(5) . . . . ?
N2 C10 C9 C11 -179.4(5) . . . . ?
C5 C10 C9 C11 -1.8(6) . . . . ?
C12 C11 C9 C8 6.1(10) . . . . ?
C4 C11 C9 C8 -174.6(6) . . . . ?
C12 C11 C9 C10 -176.6(5) . . . . ?
C4 C11 C9 C10 2.7(6) . . . . ?
C10 C9 C8 C7 1.4(8) . . . . ?
C11 C9 C8 C7 178.5(6) . . . . ?
C5 N1 C1 C2 -1.6(8) . . . . ?
Zn1 N1 C1 C2 173.6(4) . . . . ?
C9 C8 C7 C6 -0.6(10) . . . . ?
C1 N1 C5 C4 0.1(8) . . . . ?
Zn1 N1 C5 C4 -176.6(4) . . . . ?
C1 N1 C5 C10 178.0(5) . . . . ?
Zn1 N1 C5 C10 1.3(6) . . . . ?
C3 C4 C5 N1 1.0(8) . . . . ?
C11 C4 C5 N1 179.8(5) . . . . ?
C3 C4 C5 C10 -177.2(5) . . . . ?
C11 C4 C5 C10 1.6(6) . . . . ?
N2 C10 C5 N1 -0.5(8) . . . . ?
C9 C10 C5 N1 -178.1(5) . . . . ?
N2 C10 C5 C4 177.8(5) . . . . ?
C9 C10 C5 C4 0.1(6) . . . . ?
C12 S1 C13 C14 -0.6(5) . . . . ?
C12 S1 C13 S3 -175.6(3) . . . . ?
C15 S3 C13 C14 131.7(6) . . . . ?
C15 S3 C13 S1 -53.7(5) . . . . ?
S1 C13 C14 S2 -1.6(7) . . . . ?
S3 C13 C14 S2 173.1(3) . . . . ?
S1 C13 C14 S4 -179.9(3) . . . . ?
S3 C13 C14 S4 -5.2(8) . . . . ?
C12 S2 C14 C13 2.9(5) . . . . ?
C12 S2 C14 S4 -178.6(3) . . . . ?
C17 S4 C14 C13 -88.7(6) . . . . ?
C17 S4 C14 S2 92.9(4) . . . . ?
N1 C1 C2 C3 2.1(9) . . . . ?
C4 C3 C2 C1 -0.9(8) . . . . ?
C14 S4 C17 C18 -175.7(6) . . . . ?
C10 N2 C6 C7 0.3(9) . . . . ?
Zn1 N2 C6 C7 -173.5(5) . . . . ?
C8 C7 C6 N2 -0.3(10) . . . . ?
